data_4107492
loop_
_publ_author_name
'Cisco Bee'
'Soo Bong Han'
'Abbas Hassan'
'Hiroki Iida'
'Michael J. Krische'

_publ_section_title
;
 Diastereo- and Enantioselective Hydrogenative Aldol Coupling of Vinyl
 Ketones: Design of Effective Monodentate TADDOL-Like Phosphonite Ligands
;
_journal_name_full 'Journal of the American Chemical Society'
_journal_page_first 2746
_journal_page_last 2747
_journal_paper_doi 10.1021/ja710862u
_journal_volume 130
_journal_year 2008
_chemical_absolute_configuration syn
_chemical_formula_moiety '2 C19 H25 O4 P S, C8 H12, Rh 1+, C F3 S O3 1-'
_chemical_formula_sum 'C47 H62 F3 O11 P2 Rh S3'
_chemical_formula_weight 1121.00
_chemical_name_systematic
; 
 ? 
;
_space_group_IT_number 96
_symmetry_cell_setting tetragonal
_symmetry_space_group_name_Hall 'P 4nw 2abw'
_symmetry_space_group_name_H-M 'P 43 21 2'
_atom_sites_solution_hydrogens geom
_atom_sites_solution_primary direct
_atom_sites_solution_secondary difmap
_audit_creation_method SHELXL-97
_cell_angle_alpha 90.00
_cell_angle_beta 90.00
_cell_angle_gamma 90.00
_cell_formula_units_Z 4
_cell_length_a 10.5530(6)
_cell_length_b 10.5530(6)
_cell_length_c 50.011(2)
_cell_measurement_reflns_used 5484
_cell_measurement_temperature 153(2)
_cell_measurement_theta_max 26.0
_cell_measurement_theta_min 1
_cell_volume 5569.5(5)
_computing_cell_refinement 'Collect software, Nonius B.V. 1998'
_computing_data_collection 'Collect software, Nonius B.V. 1998'
_computing_data_reduction
;
DENZO and Scalepack (Otwinoski and Minor, 1997)
;
_computing_molecular_graphics 'XP SHELXTL/PC, Siemens Analytical'
_computing_structure_refinement 'XL SHELXTL/PC, Siemens Analytical'
_computing_structure_solution
;

SIR97 - Altomare A., Burla M.C., Camalli M., Cascarano G.L., Giacovazzo C., 
Guagliardi A., Moliterni A.G.G., Polidori G.,Spagna R.
;
_diffrn_ambient_temperature 153(2)
_diffrn_measured_fraction_theta_full 0.988
_diffrn_measured_fraction_theta_max 0.988
_diffrn_measurement_device_type 'Nonius Kappa CCD'
_diffrn_measurement_method \w-scans
_diffrn_radiation_monochromator graphite
_diffrn_radiation_source 'fine-focus sealed tube'
_diffrn_radiation_type MoK\a
_diffrn_radiation_wavelength 0.71073
_diffrn_reflns_av_R_equivalents 0.0753
_diffrn_reflns_av_sigmaI/netI 0.0928
_diffrn_reflns_limit_h_max 13
_diffrn_reflns_limit_h_min -12
_diffrn_reflns_limit_k_max 13
_diffrn_reflns_limit_k_min -12
_diffrn_reflns_limit_l_max 61
_diffrn_reflns_limit_l_min -60
_diffrn_reflns_number 20034
_diffrn_reflns_theta_full 26.06
_diffrn_reflns_theta_max 26.06
_diffrn_reflns_theta_min 2.53
_exptl_absorpt_coefficient_mu 0.538
_exptl_absorpt_correction_T_max 0.98
_exptl_absorpt_correction_T_min 0.87
_exptl_absorpt_correction_type multi-scan
_exptl_absorpt_process_details 'DENZO and Scalepack (Otwinoski and Minor, 1997)'
_exptl_crystal_colour yellow-orange
_exptl_crystal_density_diffrn 1.337
_exptl_crystal_description plates
_exptl_crystal_F_000 2328
_exptl_crystal_size_max 0.17
_exptl_crystal_size_mid 0.16
_exptl_crystal_size_min 0.04
_refine_diff_density_max 2.284
_refine_diff_density_min -1.790
_refine_diff_density_rms 0.155
_refine_ls_abs_structure_details 'Flack H D (1983), Acta Cryst. A39, 876-881'
_refine_ls_abs_structure_Flack 0.06(11)
_refine_ls_extinction_method none
_refine_ls_goodness_of_fit_ref 1.268
_refine_ls_hydrogen_treatment constr
_refine_ls_matrix_type full
_refine_ls_number_parameters 412
_refine_ls_number_reflns 5408
_refine_ls_number_restraints 518
_refine_ls_restrained_S_all 1.215
_refine_ls_R_factor_all 0.1445
_refine_ls_R_factor_gt 0.1078
_refine_ls_shift/su_max 0.071
_refine_ls_shift/su_mean 0.007
_refine_ls_structure_factor_coef Fsqd
_refine_ls_weighting_details 'calc w=1/[\s^2^(Fo^2^)+(0.0725P)^2^+48.7689P] where P=(Fo^2^+2Fc^2^)/3'
_refine_ls_weighting_scheme calc
_refine_ls_wR_factor_gt 0.2592
_refine_ls_wR_factor_ref 0.2740
_reflns_number_gt 3881
_reflns_number_total 5408
_reflns_threshold_expression >2sigma(I)
_cod_data_source_file ja710862u-file002.cif
_cod_data_source_block rhcod1
_cod_database_code 4107492

loop_
_symmetry_equiv_pos_as_xyz
'x, y, z'
'-x, -y, z+1/2'
'x+1/2, -y+1/2, -z+1/4'
'-x+1/2, y+1/2, -z+3/4'
'-y, -x, -z+1/2'
'y, x, -z'
'y+1/2, -x+1/2, z+1/4'
'-y+1/2, x+1/2, z+3/4'

loop_
_atom_site_label
_atom_site_type_symbol
_atom_site_fract_x
_atom_site_fract_y
_atom_site_fract_z
_atom_site_U_iso_or_equiv
_atom_site_adp_type
_atom_site_occupancy
_atom_site_symmetry_multiplicity
_atom_site_calc_flag
_atom_site_refinement_flags
_atom_site_disorder_assembly
_atom_site_disorder_group
Rh1 Rh 0.52729(8) 0.52729(8) 1.0000 0.0348(3) Uani 1 2 d S . .
P1 P 0.4294(3) 0.4193(3) 0.96681(6) 0.0352(7) Uani 1 1 d . A .
O1 O 0.5215(8) 0.4078(7) 0.94151(14) 0.0368(18) Uani 1 1 d . . .
O2 O 0.5263(9) 0.1309(7) 0.89732(15) 0.043(2) Uani 1 1 d . . .
O3 O 0.4473(8) 0.0070(7) 0.93091(16) 0.044(2) Uani 1 1 d . . .
O4 O 0.3636(7) 0.2857(8) 0.97062(15) 0.0359(19) Uani 1 1 d . . .
C1 C 0.2923(9) 0.5096(10) 0.95589(18) 0.035(3) Uani 1 1 d D . .
S1 S 0.3090(4) 0.6721(4) 0.95268(8) 0.0470(10) Uani 0.85 1 d PDU A 1
C2 C 0.1791(16) 0.4688(18) 0.9495(2) 0.047(3) Uani 0.85 1 d PDU A 1
H2A H 0.1575 0.3815 0.9505 0.056 Uiso 0.85 1 calc PR A 1
C3 C 0.0898(13) 0.5620(12) 0.9410(3) 0.045(2) Uani 0.85 1 d PDU A 1
C4 C -0.0391(13) 0.5559(12) 0.9333(3) 0.046(3) Uani 0.85 1 d PDU A 1
H4A H -0.0831 0.4774 0.9332 0.055 Uiso 0.85 1 calc PR A 1
C5 C -0.0990(12) 0.6655(14) 0.9258(3) 0.047(3) Uani 0.85 1 d PDU A 1
H5A H -0.1841 0.6619 0.9197 0.057 Uiso 0.85 1 calc PR A 1
C6 C -0.0368(14) 0.7836(13) 0.9271(3) 0.052(3) Uani 0.85 1 d PDU A 1
H6A H -0.0819 0.8586 0.9227 0.062 Uiso 0.85 1 calc PR A 1
C7 C 0.0878(13) 0.7918(13) 0.9347(3) 0.052(3) Uani 0.85 1 d PDU A 1
H7A H 0.1297 0.8714 0.9352 0.062 Uiso 0.85 1 calc PR A 1
C8 C 0.1526(11) 0.6791(15) 0.9417(3) 0.050(2) Uani 0.85 1 d PDU A 1
S1' S 0.1537(19) 0.4269(18) 0.9492(5) 0.048(4) Uani 0.15 1 d PDU A 2
C2' C 0.283(3) 0.631(2) 0.9508(6) 0.049(4) Uani 0.15 1 d PDU A 2
H2'A H 0.3522 0.6871 0.9537 0.059 Uiso 0.15 1 calc PR A 2
C3' C 0.164(3) 0.675(3) 0.9408(10) 0.049(3) Uani 0.15 1 d PDU A 2
C4' C 0.118(4) 0.796(3) 0.9333(15) 0.051(3) Uani 0.15 1 d PDU A 2
H4'A H 0.1710 0.8686 0.9345 0.061 Uiso 0.15 1 calc PR A 2
C5' C -0.004(5) 0.807(5) 0.9243(17) 0.051(4) Uani 0.15 1 d PDU A 2
H5'A H -0.0354 0.8873 0.9190 0.061 Uiso 0.15 1 calc PR A 2
C6' C -0.084(4) 0.700(5) 0.9229(15) 0.048(3) Uani 0.15 1 d PDU A 2
H6'A H -0.1691 0.7099 0.9169 0.058 Uiso 0.15 1 calc PR A 2
C7' C -0.041(3) 0.582(5) 0.9300(12) 0.046(3) Uani 0.15 1 d PDU A 2
H7'A H -0.0954 0.5103 0.9286 0.056 Uiso 0.15 1 calc PR A 2
C8' C 0.085(2) 0.569(3) 0.9393(8) 0.047(3) Uani 0.15 1 d PDU A 2
C9 C 0.5135(11) 0.3438(12) 0.9150(2) 0.040(3) Uani 1 1 d . . .
C10 C 0.5257(13) 0.2035(11) 0.9213(2) 0.038(3) Uani 1 1 d . . .
H10A H 0.6077 0.1893 0.9309 0.046 Uiso 1 1 calc R . .
C11 C 0.4899(11) 0.0048(11) 0.9035(3) 0.044(3) Uani 1 1 d . . .
C12 C 0.4199(10) 0.1380(10) 0.9370(2) 0.034(3) Uani 1 1 d . . .
H12A H 0.3360 0.1617 0.9292 0.041 Uiso 1 1 calc R . .
C13 C 0.4158(11) 0.1549(11) 0.9670(2) 0.034(3) Uani 1 1 d . . .
C14 C 0.6293(12) 0.3928(13) 0.9006(2) 0.048(3) Uani 1 1 d . . .
H14A H 0.7041 0.3815 0.9119 0.072 Uiso 1 1 calc R . .
H14B H 0.6181 0.4830 0.8966 0.072 Uiso 1 1 calc R . .
H14C H 0.6406 0.3456 0.8839 0.072 Uiso 1 1 calc R . .
C15 C 0.3901(13) 0.3809(14) 0.9004(2) 0.053(3) Uani 1 1 d . . .
H15A H 0.3885 0.4728 0.8976 0.079 Uiso 1 1 calc R . .
H15B H 0.3169 0.3558 0.9112 0.079 Uiso 1 1 calc R . .
H15C H 0.3866 0.3378 0.8831 0.079 Uiso 1 1 calc R . .
C16 C 0.6010(15) -0.0912(13) 0.9018(3) 0.061(4) Uani 1 1 d . . .
H16A H 0.6750 -0.0568 0.9111 0.092 Uiso 1 1 calc R . .
H16B H 0.6223 -0.1060 0.8830 0.092 Uiso 1 1 calc R . .
H16C H 0.5757 -0.1713 0.9101 0.092 Uiso 1 1 calc R . .
C17 C 0.3837(13) -0.0259(17) 0.8849(3) 0.063(4) Uani 1 1 d . . .
H17A H 0.3616 -0.1157 0.8867 0.094 Uiso 1 1 calc R . .
H17B H 0.4099 -0.0084 0.8665 0.094 Uiso 1 1 calc R . .
H17C H 0.3098 0.0262 0.8894 0.094 Uiso 1 1 calc R . .
C18 C 0.3198(12) 0.0700(13) 0.9797(3) 0.047(3) Uani 1 1 d . . .
H18A H 0.3089 0.0935 0.9985 0.071 Uiso 1 1 calc R . .
H18B H 0.3486 -0.0181 0.9785 0.071 Uiso 1 1 calc R . .
H18C H 0.2387 0.0789 0.9703 0.071 Uiso 1 1 calc R . .
C19 C 0.5442(13) 0.1455(11) 0.9807(2) 0.044(3) Uani 1 1 d . . .
H19A H 0.5997 0.2130 0.9741 0.066 Uiso 1 1 calc R . .
H19B H 0.5824 0.0629 0.9768 0.066 Uiso 1 1 calc R . .
H19C H 0.5333 0.1546 1.0001 0.066 Uiso 1 1 calc R . .
C1A C 0.6481(13) 0.6320(11) 1.0309(2) 0.043(3) Uani 1 1 d . . .
H1AA H 0.6390 0.5973 1.0486 0.051 Uiso 1 1 d R . .
C2A C 0.7806(14) 0.6392(17) 1.0221(3) 0.063(4) Uani 1 1 d . . .
H2AA H 0.8357 0.6113 1.0370 0.076 Uiso 1 1 calc R . .
H2AB H 0.8013 0.7288 1.0182 0.076 Uiso 1 1 calc R . .
C3A C 0.8117(12) 0.5588(14) 0.9972(3) 0.054(4) Uani 1 1 d . . .
H3AA H 0.8871 0.5957 0.9883 0.065 Uiso 1 1 calc R . .
H3AB H 0.8347 0.4724 1.0031 0.065 Uiso 1 1 calc R . .
C4A C 0.7063(11) 0.5482(13) 0.9766(2) 0.043(3) Uani 1 1 d . . .
H4AA H 0.7208 0.4839 0.9633 0.052 Uiso 1 1 d R . .
S1B S -0.0839(12) 0.1601(11) 0.9459(2) 0.0447(18) Uani 0.25 1 d PDU B 1
F1B F 0.018(2) 0.0532(18) 0.9057(4) 0.060(5) Uani 0.25 1 d PDU B 1
F2B F -0.1312(19) 0.185(3) 0.8964(4) 0.060(5) Uani 0.25 1 d PDU B 1
F3B F 0.051(2) 0.253(2) 0.9088(5) 0.060(5) Uani 0.25 1 d PDU B 1
O1B O -0.167(2) 0.265(2) 0.9503(5) 0.045(5) Uani 0.25 1 d PDU B 1
O2B O -0.146(2) 0.0436(19) 0.9510(5) 0.045(5) Uani 0.25 1 d PDU B 1
O3B O 0.0258(19) 0.173(2) 0.9625(4) 0.045(5) Uani 0.25 1 d PDU B 1
C1B C -0.0334(15) 0.1629(14) 0.9122(5) 0.0447(18) Uani 0.25 1 d PDU B 1
S1BA S -0.0406(11) 0.1614(10) 0.9103(2) 0.0447(18) Uani 0.25 1 d PDU C 2
F1BA F -0.139(3) 0.263(2) 0.9513(5) 0.060(5) Uani 0.25 1 d PDU C 2
F2BA F -0.172(2) 0.063(2) 0.9471(5) 0.060(5) Uani 0.25 1 d PDU C 2
F3BA F 0.011(2) 0.129(3) 0.9592(4) 0.060(5) Uani 0.25 1 d PDU C 2
O1BA O 0.0557(18) 0.0689(19) 0.9057(5) 0.045(5) Uani 0.25 1 d PDU C 2
O2BA O -0.1475(17) 0.136(2) 0.8937(4) 0.045(5) Uani 0.25 1 d PDU C 2
O3BA O 0.008(2) 0.2846(15) 0.9047(5) 0.045(5) Uani 0.25 1 d PDU C 2
C1BA C -0.0880(16) 0.1543(16) 0.9441(5) 0.0447(18) Uani 0.25 1 d PDU C 2

loop_
_atom_site_aniso_label
_atom_site_aniso_U_11
_atom_site_aniso_U_22
_atom_site_aniso_U_33
_atom_site_aniso_U_23
_atom_site_aniso_U_13
_atom_site_aniso_U_12
Rh1 0.0343(4) 0.0343(4) 0.0357(6) 0.0014(4) -0.0014(4) -0.0073(6)
P1 0.0360(17) 0.0355(17) 0.0339(15) 0.0018(13) 0.0006(13) -0.0022(12)
O1 0.040(4) 0.037(4) 0.033(4) 0.002(3) -0.006(4) -0.004(4)
O2 0.052(5) 0.046(5) 0.033(4) -0.009(4) 0.004(4) 0.010(5)
O3 0.065(6) 0.024(4) 0.043(5) -0.007(3) 0.000(4) -0.004(4)
O4 0.030(4) 0.042(5) 0.036(5) -0.003(4) 0.002(3) 0.007(4)
C1 0.026(5) 0.037(7) 0.042(7) 0.001(5) 0.001(5) 0.001(5)
S1 0.040(2) 0.033(2) 0.068(3) 0.0008(18) -0.0097(18) -0.0057(15)
C2 0.048(6) 0.043(6) 0.049(5) 0.001(5) 0.005(5) 0.002(5)
C3 0.042(4) 0.046(4) 0.046(4) 0.001(4) 0.004(4) 0.001(4)
C4 0.041(4) 0.049(5) 0.048(5) -0.002(4) 0.004(4) 0.000(4)
C5 0.042(5) 0.052(5) 0.048(5) 0.002(5) 0.001(5) -0.003(5)
C6 0.048(5) 0.054(5) 0.054(5) 0.003(4) -0.003(5) 0.001(5)
C7 0.047(5) 0.052(5) 0.057(5) 0.004(4) 0.000(5) 0.003(4)
C8 0.047(4) 0.049(4) 0.054(4) 0.001(4) -0.001(4) -0.002(4)
S1' 0.046(6) 0.051(7) 0.046(6) 0.002(6) 0.004(5) 0.001(6)
C2' 0.045(6) 0.045(6) 0.057(6) 0.001(5) -0.003(5) -0.002(5)
C3' 0.046(4) 0.047(4) 0.055(4) 0.001(4) -0.001(4) -0.001(4)
C4' 0.048(5) 0.051(5) 0.054(5) 0.002(5) -0.001(5) 0.000(5)
C5' 0.048(6) 0.052(5) 0.053(6) 0.002(5) -0.002(5) 0.000(5)
C6' 0.045(5) 0.050(5) 0.049(5) 0.001(5) 0.000(5) -0.001(5)
C7' 0.043(5) 0.048(5) 0.048(5) -0.001(5) 0.002(5) 0.000(5)
C8' 0.045(4) 0.047(5) 0.049(5) 0.000(4) 0.002(4) 0.000(4)
C9 0.033(7) 0.068(8) 0.020(6) 0.002(5) 0.002(5) 0.003(6)
C10 0.037(6) 0.044(7) 0.034(6) 0.000(5) -0.003(6) -0.006(6)
C11 0.042(7) 0.040(8) 0.050(7) -0.008(5) 0.000(5) -0.002(6)
C12 0.019(5) 0.029(6) 0.055(8) -0.006(5) -0.006(5) -0.004(5)
C13 0.031(6) 0.033(6) 0.038(7) -0.003(5) 0.006(5) 0.000(5)
C14 0.037(7) 0.065(10) 0.041(7) 0.011(6) 0.007(6) -0.006(6)
C15 0.048(9) 0.072(10) 0.038(7) 0.004(7) 0.001(6) 0.011(7)
C16 0.057(9) 0.048(9) 0.079(11) -0.011(8) 0.007(8) 0.021(7)
C17 0.053(8) 0.079(10) 0.056(9) -0.022(9) -0.004(7) 0.003(9)
C18 0.039(7) 0.055(9) 0.047(8) 0.005(7) 0.006(6) 0.002(6)
C19 0.063(9) 0.031(6) 0.038(7) 0.000(5) -0.008(7) -0.003(6)
C1A 0.065(9) 0.028(7) 0.036(7) -0.003(5) -0.019(6) 0.005(6)
C2A 0.059(10) 0.082(12) 0.048(9) -0.001(8) 0.002(7) -0.013(9)
C3A 0.044(7) 0.069(10) 0.050(8) 0.006(8) -0.004(7) 0.000(6)
C4A 0.034(7) 0.059(9) 0.037(7) 0.010(6) 0.001(5) -0.008(6)
S1B 0.045(3) 0.038(3) 0.051(3) -0.002(3) -0.009(3) -0.001(3)
F1B 0.060(6) 0.060(6) 0.061(6) -0.002(3) 0.001(3) 0.007(3)
F2B 0.060(6) 0.060(6) 0.061(6) -0.002(3) 0.001(3) 0.007(3)
F3B 0.060(6) 0.060(6) 0.061(6) -0.002(3) 0.001(3) 0.007(3)
O1B 0.045(6) 0.043(5) 0.048(6) 0.000(3) -0.002(4) 0.000(3)
O2B 0.045(6) 0.043(5) 0.048(6) 0.000(3) -0.002(4) 0.000(3)
O3B 0.045(6) 0.043(5) 0.048(6) 0.000(3) -0.002(4) 0.000(3)
C1B 0.045(3) 0.038(3) 0.051(3) -0.002(3) -0.009(3) -0.001(3)
S1BA 0.045(3) 0.038(3) 0.051(3) -0.002(3) -0.009(3) -0.001(3)
F1BA 0.060(6) 0.060(6) 0.061(6) -0.002(3) 0.001(3) 0.007(3)
F2BA 0.060(6) 0.060(6) 0.061(6) -0.002(3) 0.001(3) 0.007(3)
F3BA 0.060(6) 0.060(6) 0.061(6) -0.002(3) 0.001(3) 0.007(3)
O1BA 0.045(6) 0.043(5) 0.048(6) 0.000(3) -0.002(4) 0.000(3)
O2BA 0.045(6) 0.043(5) 0.048(6) 0.000(3) -0.002(4) 0.000(3)
O3BA 0.045(6) 0.043(5) 0.048(6) 0.000(3) -0.002(4) 0.000(3)
C1BA 0.045(3) 0.038(3) 0.051(3) -0.002(3) -0.009(3) -0.001(3)

loop_
_atom_type_symbol
_atom_type_description
_atom_type_scat_dispersion_real
_atom_type_scat_dispersion_imag
_atom_type_scat_source
C C 0.0033 0.0016 'International Tables Vol C Tables 4.2.6.8 and 6.1.1.4'
H H 0.0000 0.0000 'International Tables Vol C Tables 4.2.6.8 and 6.1.1.4'
O O 0.0106 0.0060 'International Tables Vol C Tables 4.2.6.8 and 6.1.1.4'
F F 0.0171 0.0103 'International Tables Vol C Tables 4.2.6.8 and 6.1.1.4'
P P 0.1023 0.0942 'International Tables Vol C Tables 4.2.6.8 and 6.1.1.4'
S S 0.1246 0.1234 'International Tables Vol C Tables 4.2.6.8 and 6.1.1.4'
Rh Rh -1.1178 0.9187 'International Tables Vol C Tables 4.2.6.8 and 6.1.1.4'

loop_
_geom_angle_atom_site_label_1
_geom_angle_atom_site_label_2
_geom_angle_atom_site_label_3
_geom_angle
_geom_angle_site_symmetry_1
_geom_angle_site_symmetry_3
C4A Rh1 C4A 96.2(7) 6_557 .
C4A Rh1 P1 92.9(3) 6_557 6_557
C4A Rh1 P1 148.8(3) . 6_557
C4A Rh1 P1 148.8(3) 6_557 .
C4A Rh1 P1 92.9(3) . .
P1 Rh1 P1 94.50(15) 6_557 .
C4A Rh1 C1A 35.1(5) 6_557 .
C4A Rh1 C1A 80.5(5) . .
P1 Rh1 C1A 90.3(3) 6_557 .
P1 Rh1 C1A 173.2(4) . .
C4A Rh1 C1A 80.5(5) 6_557 6_557
C4A Rh1 C1A 35.1(5) . 6_557
P1 Rh1 C1A 173.2(4) 6_557 6_557
P1 Rh1 C1A 90.3(3) . 6_557
C1A Rh1 C1A 85.3(7) . 6_557
O4 P1 O1 107.1(4) . .
O4 P1 C1 98.8(4) . .
O1 P1 C1 106.6(4) . .
O4 P1 Rh1 124.1(3) . .
O1 P1 Rh1 109.9(3) . .
C1 P1 Rh1 108.7(3) . .
C9 O1 P1 134.7(7) . .
C11 O2 C10 108.5(9) . .
C11 O3 C12 106.2(8) . .
C13 O4 P1 130.2(7) . .
C2 C1 C2' 102(2) . .
C2 C1 S1 113.3(11) . .
C2' C1 S1' 113.1(12) . .
S1 C1 S1' 124.5(10) . .
C2 C1 P1 128.9(10) . .
C2' C1 P1 129.0(13) . .
S1 C1 P1 117.8(6) . .
S1' C1 P1 117.7(9) . .
C1 S1 C8 88.6(6) . .
C1 C2 C3 116.7(16) . .
C1 C2 H2A 121.7 . .
C3 C2 H2A 121.7 . .
C8 C3 C4 120.1(8) . .
C8 C3 C2 106.7(13) . .
C4 C3 C2 133.2(14) . .
C5 C4 C3 118.6(10) . .
C5 C4 H4A 120.7 . .
C3 C4 H4A 120.7 . .
C4 C5 C6 121.2(8) . .
C4 C5 H5A 119.4 . .
C6 C5 H5A 119.4 . .
C7 C6 C5 121.0(8) . .
C7 C6 H6A 119.5 . .
C5 C6 H6A 119.5 . .
C6 C7 C8 118.6(11) . .
C6 C7 H7A 120.7 . .
C8 C7 H7A 120.7 . .
C3 C8 C7 120.3(8) . .
C3 C8 S1 114.8(9) . .
C7 C8 S1 124.9(11) . .
C1 S1' C8' 88.6(8) . .
C1 C2' C3' 116.8(17) . .
C1 C2' H2'A 121.6 . .
C3' C2' H2'A 121.6 . .
C8' C3' C4' 119.9(10) . .
C8' C3' C2' 106.6(14) . .
C4' C3' C2' 133.5(18) . .
C5' C4' C3' 119.0(16) . .
C5' C4' H4'A 120.5 . .
C3' C4' H4'A 120.5 . .
C4' C5' C6' 121.0(11) . .
C4' C5' H5'A 119.5 . .
C6' C5' H5'A 119.5 . .
C7' C6' C5' 120.9(11) . .
C7' C6' H6'A 119.5 . .
C5' C6' H6'A 119.5 . .
C6' C7' C8' 119.0(16) . .
C6' C7' H7'A 120.5 . .
C8' C7' H7'A 120.5 . .
C3' C8' C7' 120.1(10) . .
C3' C8' S1' 114.9(10) . .
C7' C8' S1' 125.0(15) . .
O1 C9 C14 103.0(10) . .
O1 C9 C10 104.7(8) . .
C14 C9 C10 111.3(10) . .
O1 C9 C15 110.8(10) . .
C14 C9 C15 111.6(10) . .
C10 C9 C15 114.7(11) . .
O2 C10 C9 110.5(9) . .
O2 C10 C12 101.1(9) . .
C9 C10 C12 119.0(11) . .
O2 C10 H10A 108.6 . .
C9 C10 H10A 108.6 . .
C12 C10 H10A 108.6 . .
O2 C11 O3 106.1(8) . .
O2 C11 C17 105.7(11) . .
O3 C11 C17 111.2(10) . .
O2 C11 C16 113.2(11) . .
O3 C11 C16 107.5(10) . .
C17 C11 C16 112.9(11) . .
O3 C12 C13 109.1(9) . .
O3 C12 C10 100.3(9) . .
C13 C12 C10 118.5(10) . .
O3 C12 H12A 109.5 . .
C13 C12 H12A 109.5 . .
C10 C12 H12A 109.5 . .
C18 C13 O4 104.7(9) . .
C18 C13 C12 111.6(10) . .
O4 C13 C12 103.7(9) . .
C18 C13 C19 112.1(10) . .
O4 C13 C19 109.5(9) . .
C12 C13 C19 114.4(9) . .
C9 C14 H14A 109.5 . .
C9 C14 H14B 109.5 . .
H14A C14 H14B 109.5 . .
C9 C14 H14C 109.5 . .
H14A C14 H14C 109.5 . .
H14B C14 H14C 109.5 . .
C9 C15 H15A 109.5 . .
C9 C15 H15B 109.5 . .
H15A C15 H15B 109.5 . .
C9 C15 H15C 109.5 . .
H15A C15 H15C 109.5 . .
H15B C15 H15C 109.5 . .
C11 C16 H16A 109.5 . .
C11 C16 H16B 109.5 . .
H16A C16 H16B 109.5 . .
C11 C16 H16C 109.5 . .
H16A C16 H16C 109.5 . .
H16B C16 H16C 109.5 . .
C11 C17 H17A 109.5 . .
C11 C17 H17B 109.5 . .
H17A C17 H17B 109.5 . .
C11 C17 H17C 109.5 . .
H17A C17 H17C 109.5 . .
H17B C17 H17C 109.5 . .
C13 C18 H18A 109.5 . .
C13 C18 H18B 109.5 . .
H18A C18 H18B 109.5 . .
C13 C18 H18C 109.5 . .
H18A C18 H18C 109.5 . .
H18B C18 H18C 109.5 . .
C13 C19 H19A 109.5 . .
C13 C19 H19B 109.5 . .
H19A C19 H19B 109.5 . .
C13 C19 H19C 109.5 . .
H19A C19 H19C 109.5 . .
H19B C19 H19C 109.5 . .
C4A C1A C2A 128.5(13) 6_557 .
C4A C1A Rh1 70.3(7) 6_557 .
C2A C1A Rh1 110.7(9) . .
C4A C1A H1AA 113.2 6_557 .
C2A C1A H1AA 113.0 . .
Rh1 C1A H1AA 112.4 . .
C1A C2A C3A 114.6(12) . .
C1A C2A H2AA 108.6 . .
C3A C2A H2AA 108.6 . .
C1A C2A H2AB 108.6 . .
C3A C2A H2AB 108.6 . .
H2AA C2A H2AB 107.6 . .
C4A C3A C2A 115.6(12) . .
C4A C3A H3AA 108.4 . .
C2A C3A H3AA 108.4 . .
C4A C3A H3AB 108.4 . .
C2A C3A H3AB 108.4 . .
H3AA C3A H3AB 107.4 . .
C1A C4A C3A 123.3(13) 6_557 .
C1A C4A Rh1 74.6(7) 6_557 .
C3A C4A Rh1 105.7(8) . .
C1A C4A H4AA 116.6 6_557 .
C3A C4A H4AA 113.8 . .
Rh1 C4A H4AA 115.2 . .
O2B S1B O1B 111.1(9) . .
O2B S1B O3B 110.6(9) . .
O1B S1B O3B 109.7(9) . .
O2B S1B C1B 109.0(9) . .
O1B S1B C1B 108.5(9) . .
O3B S1B C1B 107.9(9) . .
F1B C1B F3B 109.1(8) . .
F1B C1B F2B 109.0(8) . .
F3B C1B F2B 109.1(8) . .
F1B C1B S1B 110.1(8) . .
F3B C1B S1B 109.8(8) . .
F2B C1B S1B 109.7(8) . .
O2BA S1BA O3BA 110.2(9) . .
O2BA S1BA O1BA 110.1(9) . .
O3BA S1BA O1BA 109.6(9) . .
O2BA S1BA C1BA 108.9(9) . .
O3BA S1BA C1BA 109.1(9) . .
O1BA S1BA C1BA 109.0(9) . .
F3BA C1BA F1BA 109.8(9) . .
F3BA C1BA F2BA 108.9(9) . .
F1BA C1BA F2BA 109.2(9) . .
F3BA C1BA S1BA 109.5(9) . .
F1BA C1BA S1BA 110.0(9) . .
F2BA C1BA S1BA 109.5(9) . .

loop_
_geom_bond_atom_site_label_1
_geom_bond_atom_site_label_2
_geom_bond_distance
_geom_bond_site_symmetry_2
Rh1 C4A 2.234(12) 6_557
Rh1 C4A 2.234(12) .
Rh1 P1 2.263(3) 6_557
Rh1 P1 2.263(3) .
Rh1 C1A 2.287(11) .
Rh1 C1A 2.287(11) 6_557
P1 O4 1.584(9) .
P1 O1 1.600(8) .
P1 C1 1.816(11) .
O1 C9 1.488(13) .
O2 C11 1.420(14) .
O2 C10 1.425(13) .
O3 C11 1.441(14) .
O3 C12 1.445(13) .
O4 C13 1.497(13) .
C1 C2 1.31(2) .
C1 C2' 1.31(2) .
C1 S1 1.732(11) .
C1 S1' 1.735(13) .
S1 C8 1.739(12) .
C2 C3 1.43(2) .
C2 H2A 0.9500 .
C3 C8 1.403(18) .
C3 C4 1.415(14) .
C4 C5 1.370(14) .
C4 H4A 0.9500 .
C5 C6 1.41(2) .
C5 H5A 0.9500 .
C6 C7 1.371(15) .
C6 H6A 0.9500 .
C7 C8 1.417(14) .
C7 H7A 0.9500 .
S1' C8' 1.737(15) .
C2' C3' 1.43(2) .
C2' H2'A 0.9500 .
C3' C8' 1.40(2) .
C3' C4' 1.418(15) .
C4' C5' 1.371(16) .
C4' H4'A 0.9500 .
C5' C6' 1.41(2) .
C5' H5'A 0.9500 .
C6' C7' 1.371(16) .
C6' H6'A 0.9500 .
C7' C8' 1.417(15) .
C7' H7'A 0.9500 .
C9 C14 1.511(17) .
C9 C10 1.519(17) .
C9 C15 1.544(17) .
C10 C12 1.529(16) .
C10 H10A 1.0000 .
C11 C17 1.492(18) .
C11 C16 1.552(17) .
C12 C13 1.513(16) .
C12 H12A 1.0000 .
C13 C18 1.492(17) .
C13 C19 1.522(17) .
C14 H14A 0.9800 .
C14 H14B 0.9800 .
C14 H14C 0.9800 .
C15 H15A 0.9800 .
C15 H15B 0.9800 .
C15 H15C 0.9800 .
C16 H16A 0.9800 .
C16 H16B 0.9800 .
C16 H16C 0.9800 .
C17 H17A 0.9800 .
C17 H17B 0.9800 .
C17 H17C 0.9800 .
C18 H18A 0.9800 .
C18 H18B 0.9800 .
C18 H18C 0.9800 .
C19 H19A 0.9800 .
C19 H19B 0.9800 .
C19 H19C 0.9800 .
C1A C4A 1.366(18) 6_557
C1A C2A 1.468(19) .
C1A H1AA 0.9601 .
C2A C3A 1.54(2) .
C2A H2AA 0.9900 .
C2A H2AB 0.9900 .
C3A C4A 1.520(17) .
C3A H3AA 0.9900 .
C3A H3AB 0.9900 .
C4A C1A 1.366(18) 6_557
C4A H4AA 0.9598 .
S1B O2B 1.418(6) .
S1B O1B 1.427(6) .
S1B O3B 1.430(6) .
S1B C1B 1.77(2) .
F1B C1B 1.318(7) .
F2B C1B 1.319(7) .
F3B C1B 1.318(7) .
S1BA O2BA 1.424(6) .
S1BA O3BA 1.425(6) .
S1BA O1BA 1.427(6) .
S1BA C1BA 1.76(2) .
F1BA C1BA 1.319(7) .
F2BA C1BA 1.320(7) .
F3BA C1BA 1.318(6) .
